data_7219885
loop_
_publ_author_name
'Ferreira da Silva, J. L.'
'Harjivan, Shrika G.'
'Ferreira, Andr\'e P.'
'Shimizu, Karina'
'Matilde Marques, M.'
'Duarte, M. Teresa'

_publ_section_title
;
 Effect of substituents in the molecular and supramolecular architectures
 of 1-ferrocenyl-2-(aryl)thioethanones
;
_journal_issue 16
_journal_name_full CrystEngComm
_journal_page_first 3089
_journal_paper_doi 10.1039/C5CE00149H
_journal_volume 17
_journal_year 2015
_chemical_formula_moiety 'C18 H15 Fe N O3 S'
_chemical_formula_sum 'C18 H15 Fe N O3 S'
_chemical_formula_weight 381.22
_space_group_crystal_system monoclinic
_space_group_IT_number 4
_space_group_name_Hall 'P 2yb'
_space_group_name_H-M_alt 'P 1 21 1'
_symmetry_space_group_name_Hall 'P 2yb'
_symmetry_space_group_name_H-M 'P 1 21 1'
_atom_sites_solution_hydrogens geom
_audit_creation_method SHELXL-2014/7
_audit_update_record
;
2015-02-24 deposited with the CCDC.
2015-03-11 downloaded from the CCDC.
;
_cell_angle_alpha 90
_cell_angle_beta 101.767(9)
_cell_angle_gamma 90
_cell_formula_units_Z 4
_cell_length_a 6.0532(19)
_cell_length_b 34.587(8)
_cell_length_c 7.827(2)
_cell_measurement_reflns_used 3333
_cell_measurement_temperature 150(2)
_cell_measurement_theta_max 25.33
_cell_measurement_theta_min 2.36
_cell_volume 1604.2(7)
_computing_structure_refinement 'SHELXL-2014/7 (Sheldrick, 2014)'
_diffrn_ambient_temperature 150(2)
_diffrn_measured_fraction_theta_full 0.997
_diffrn_measured_fraction_theta_max 0.993
_diffrn_radiation_type MoK\a
_diffrn_radiation_wavelength 0.71073
_diffrn_reflns_av_R_equivalents 0.0881
_diffrn_reflns_av_unetI/netI 0.1372
_diffrn_reflns_Laue_measured_fraction_full 0.997
_diffrn_reflns_Laue_measured_fraction_max 0.993
_diffrn_reflns_limit_h_max 7
_diffrn_reflns_limit_h_min -7
_diffrn_reflns_limit_k_max 35
_diffrn_reflns_limit_k_min -41
_diffrn_reflns_limit_l_max 9
_diffrn_reflns_limit_l_min -9
_diffrn_reflns_number 11966
_diffrn_reflns_point_group_measured_fraction_full 0.997
_diffrn_reflns_point_group_measured_fraction_max 0.993
_diffrn_reflns_theta_full 25.242
_diffrn_reflns_theta_max 25.334
_diffrn_reflns_theta_min 2.355
_exptl_absorpt_coefficient_mu 1.086
_exptl_absorpt_correction_T_max 0.9786
_exptl_absorpt_correction_T_min 0.8121
_exptl_absorpt_correction_type multi-scan
_exptl_absorpt_process_details SADABS
_exptl_crystal_colour orange
_exptl_crystal_density_diffrn 1.578
_exptl_crystal_description prism
_exptl_crystal_F_000 784
_exptl_crystal_size_max 0.200
_exptl_crystal_size_mid 0.060
_exptl_crystal_size_min 0.020
_refine_diff_density_max 0.323
_refine_diff_density_min -0.594
_refine_diff_density_rms 0.082
_refine_ls_abs_structure_details
;
 Refined as an inversion twin.
;
_refine_ls_abs_structure_Flack 0.09(4)
_refine_ls_extinction_method none
_refine_ls_goodness_of_fit_ref 0.956
_refine_ls_hydrogen_treatment constr
_refine_ls_matrix_type full
_refine_ls_number_parameters 432
_refine_ls_number_reflns 5232
_refine_ls_number_restraints 1
_refine_ls_restrained_S_all 0.956
_refine_ls_R_factor_all 0.1063
_refine_ls_R_factor_gt 0.0514
_refine_ls_shift/su_max 0.000
_refine_ls_shift/su_mean 0.000
_refine_ls_structure_factor_coef Fsqd
_refine_ls_weighting_details 'w=1/[\s^2^(Fo^2^)] where P=(Fo^2^+2Fc^2^)/3'
_refine_ls_weighting_scheme calc
_refine_ls_wR_factor_gt 0.0760
_refine_ls_wR_factor_ref 0.0900
_reflns_Friedel_coverage 0.965
_reflns_Friedel_fraction_full 0.997
_reflns_Friedel_fraction_max 0.993
_reflns_number_gt 3333
_reflns_number_total 5232
_reflns_threshold_expression 'I > 2\s(I)'
_cod_data_source_file c5ce00149h2.cif
_cod_data_source_block compoundVIII
_cod_depositor_comments 'Adding full bibliography for 7219879--7219885.cif.'
_cod_original_cell_volume 1604.2(8)
_cod_database_code 7219885
_shelx_shelxl_version_number 2014/7
_shelx_space_group_comment
;
The symmetry employed for this shelxl refinement is uniquely defined
by the following loop, which should always be used as a source of
symmetry information in preference to the above space-group names.
They are only intended as comments.
;
_shelx_estimated_absorpt_t_min 0.812
_shelx_estimated_absorpt_t_max 0.979

loop_
_space_group_symop_operation_xyz
'x, y, z'
'-x, y+1/2, -z'

loop_
_atom_site_label
_atom_site_type_symbol
_atom_site_fract_x
_atom_site_fract_y
_atom_site_fract_z
_atom_site_U_iso_or_equiv
_atom_site_adp_type
_atom_site_occupancy
_atom_site_site_symmetry_order
_atom_site_calc_flag
_atom_site_refinement_flags_posn
_atom_site_refinement_flags_adp
_atom_site_refinement_flags_occupancy
_atom_site_disorder_assembly
_atom_site_disorder_group
O2A O 0.3466(16) 0.9648(3) -0.1292(11) 0.074(3) Uani 1 1 d . . . . .
O3A O 0.1156(16) 1.0044(2) -0.0455(11) 0.076(3) Uani 1 1 d . . . . .
N1A N 0.1874(19) 0.9725(3) -0.0634(13) 0.047(3) Uani 1 1 d . . . . .
O2 O 0.8485(15) 0.3759(2) -0.5292(10) 0.063(2) Uani 1 1 d . . . . .
O3 O 0.5322(14) 0.3570(3) -0.6783(12) 0.090(3) Uani 1 1 d . . . . .
C3 C 0.408(5) 0.6120(5) 0.402(2) 0.103(8) Uani 1 1 d . . . . .
H3 H 0.3778 0.6351 0.4592 0.124 Uiso 1 1 calc R U . . .
C1 C 0.378(4) 0.5592(4) 0.2398(18) 0.075(6) Uani 1 1 d . . . . .
H1 H 0.3171 0.5390 0.1622 0.090 Uiso 1 1 calc R U . . .
C5 C 0.595(3) 0.5630(5) 0.314(2) 0.070(5) Uani 1 1 d . . . . .
H5 H 0.7143 0.5462 0.2986 0.084 Uiso 1 1 calc R U . . .
C4 C 0.615(3) 0.5947(5) 0.4126(17) 0.076(6) Uani 1 1 d . . . . .
H4 H 0.7522 0.6041 0.4808 0.091 Uiso 1 1 calc R U . . .
C2 C 0.252(3) 0.5893(8) 0.293(3) 0.092(7) Uani 1 1 d . . . . .
H2 H 0.0938 0.5933 0.2611 0.110 Uiso 1 1 calc R U . . .
C5A C 0.119(4) 0.7870(6) 0.812(2) 0.031(3) Uani 0.67(3) 1 d . . P A 1
H5A H 0.2408 0.8030 0.7963 0.037 Uiso 0.67(3) 1 calc R U P A 1
C3A C -0.088(3) 0.7385(6) 0.908(2) 0.031(3) Uani 0.67(3) 1 d . . P A 1
H3A H -0.1309 0.7163 0.9651 0.037 Uiso 0.67(3) 1 calc R U P A 1
C1A C -0.122(4) 0.7938(6) 0.733(3) 0.031(3) Uani 0.67(3) 1 d . . P A 1
H1A H -0.1825 0.8142 0.6562 0.037 Uiso 0.67(3) 1 calc R U P A 1
C2A C -0.241(3) 0.7643(7) 0.795(3) 0.031(3) Uani 0.67(3) 1 d . . P A 1
H2A H -0.4006 0.7614 0.7675 0.037 Uiso 0.67(3) 1 calc R U P A 1
C4A C 0.141(4) 0.7522(6) 0.919(3) 0.031(3) Uani 0.67(3) 1 d . . P A 1
H4A H 0.2757 0.7408 0.9818 0.037 Uiso 0.67(3) 1 calc R U P A 1
C3A' C -0.205(6) 0.7459(12) 0.856(4) 0.027(5) Uani 0.33(3) 1 d . . P A 2
H3A' H -0.3259 0.7295 0.8693 0.032 Uiso 0.33(3) 1 calc R U P A 2
C4A' C 0.016(7) 0.7430(10) 0.925(4) 0.027(5) Uani 0.33(3) 1 d . . P A 2
H4A' H 0.0712 0.7225 1.0031 0.032 Uiso 0.33(3) 1 calc R U P A 2
C2A' C -0.208(7) 0.7805(11) 0.758(5) 0.027(5) Uani 0.33(3) 1 d . . P A 2
H2A' H -0.3374 0.7930 0.6920 0.032 Uiso 0.33(3) 1 calc R U P A 2
C5A' C 0.145(7) 0.7671(11) 0.887(5) 0.027(5) Uani 0.33(3) 1 d . . P A 2
H5A' H 0.3046 0.7685 0.9240 0.032 Uiso 0.33(3) 1 calc R U P A 2
C1A' C 0.002(7) 0.7921(10) 0.775(5) 0.027(5) Uani 0.33(3) 1 d . . P A 2
H1A' H 0.0501 0.8140 0.7188 0.032 Uiso 0.33(3) 1 calc R U P A 2
Fe1A Fe -0.0158(3) 0.74065(3) 0.66532(19) 0.0317(4) Uani 1 1 d . . . . .
S1A S -0.3108(5) 0.84203(9) 0.1939(4) 0.0514(8) Uani 1 1 d . . . . .
C6A C -0.0937(19) 0.7382(4) 0.4016(13) 0.035(3) Uani 1 1 d . . . . .
C9A C 0.193(2) 0.7041(4) 0.5687(15) 0.049(4) Uani 1 1 d . . . . .
H9A H 0.3398 0.6965 0.6270 0.059 Uiso 1 1 calc R U . . .
C10A C 0.146(2) 0.7362(4) 0.4608(14) 0.042(3) Uani 1 1 d . . . . .
H10A H 0.2532 0.7536 0.4314 0.051 Uiso 1 1 calc R U . . .
O1A O -0.4395(15) 0.7663(2) 0.2620(10) 0.055(3) Uani 1 1 d . . . . .
C12A C -0.113(2) 0.8035(3) 0.2551(15) 0.040(3) Uani 1 1 d . . . . .
H12C H -0.0407 0.7969 0.1562 0.049 Uiso 1 1 calc R U . . .
H12D H 0.0063 0.8117 0.3548 0.049 Uiso 1 1 calc R U . . .
C8A C -0.004(3) 0.6848(4) 0.5793(15) 0.048(4) Uani 1 1 d . . . . .
H8A H -0.0153 0.6621 0.6452 0.057 Uiso 1 1 calc R U . . .
C16A C 0.066(2) 0.9391(4) -0.0065(14) 0.037(3) Uani 1 1 d . . . . .
C7A C -0.184(2) 0.7048(3) 0.4760(14) 0.042(3) Uani 1 1 d . . . . .
H7A H -0.3390 0.6977 0.4577 0.051 Uiso 1 1 calc R U . . .
C11A C -0.236(2) 0.7686(3) 0.3055(13) 0.034(3) Uani 1 1 d . . . . .
C13A C -0.1478(18) 0.8779(3) 0.1224(12) 0.037(3) Uani 1 1 d . . . . .
C15A C -0.1290(17) 0.9462(3) 0.0567(12) 0.042(3) Uani 1 1 d . . . . .
H15A H -0.1887 0.9716 0.0576 0.050 Uiso 1 1 calc R U . . .
C14A C -0.2317(15) 0.9154(3) 0.1176(11) 0.038(3) Uani 1 1 d . . . . .
H14A H -0.3670 0.9198 0.1585 0.046 Uiso 1 1 calc R U . . .
C17A C 0.1568(17) 0.9028(3) -0.0026(11) 0.031(3) Uani 1 1 d . . . . .
H17A H 0.2931 0.8987 -0.0424 0.037 Uiso 1 1 calc R U . . .
C18A C 0.0489(19) 0.8719(3) 0.0597(12) 0.036(3) Uani 1 1 d . . . . .
H18A H 0.1098 0.8466 0.0595 0.043 Uiso 1 1 calc R U . . .
Fe1 Fe 0.4832(3) 0.61040(4) 0.16323(18) 0.0324(4) Uani 1 1 d . . . . .
S1 S 0.1734(5) 0.51936(8) -0.3903(3) 0.0427(7) Uani 1 1 d . . . . .
C6 C 0.4095(19) 0.6143(4) -0.1018(14) 0.036(3) Uani 1 1 d . . . . .
C9 C 0.709(2) 0.6458(4) 0.0741(17) 0.052(4) Uani 1 1 d . . . . .
H9 H 0.8574 0.6527 0.1324 0.063 Uiso 1 1 calc R U . . .
C10 C 0.650(2) 0.6132(4) -0.0354(13) 0.041(3) Uani 1 1 d . . . . .
H10 H 0.7512 0.5940 -0.0607 0.049 Uiso 1 1 calc R U . . .
O1 O 0.0660(14) 0.5898(2) -0.2519(10) 0.051(2) Uani 1 1 d . . . . .
C7 C 0.325(2) 0.6466(3) -0.0261(13) 0.035(3) Uani 1 1 d . . . . .
H7 H 0.1710 0.6540 -0.0444 0.042 Uiso 1 1 calc R U . . .
N1 N 0.6451(18) 0.3804(3) -0.5834(13) 0.051(3) Uani 1 1 d . . . . .
C12 C 0.384(2) 0.5488(3) -0.2577(13) 0.036(3) Uani 1 1 d . . . . .
H12A H 0.4576 0.5344 -0.1521 0.044 Uiso 1 1 calc R U . . .
H12B H 0.5014 0.5560 -0.3237 0.044 Uiso 1 1 calc R U . . .
C8 C 0.506(2) 0.6664(4) 0.0811(15) 0.044(4) Uani 1 1 d . . . . .
H8 H 0.4944 0.6893 0.1461 0.053 Uiso 1 1 calc R U . . .
C16 C 0.536(2) 0.4150(4) -0.5350(14) 0.037(3) Uani 1 1 d . . . . .
C11 C 0.271(2) 0.5848(3) -0.2065(14) 0.041(3) Uani 1 1 d . . . . .
C18 C 0.5632(18) 0.4745(3) -0.3862(12) 0.038(3) Uani 1 1 d . . . . .
H18 H 0.6520 0.4937 -0.3169 0.046 Uiso 1 1 calc R U . . .
C17 C 0.6632(18) 0.4416(3) -0.4278(12) 0.037(3) Uani 1 1 d . . . . .
H17 H 0.8191 0.4371 -0.3830 0.044 Uiso 1 1 calc R U . . .
C13 C 0.3305(18) 0.4807(3) -0.4443(12) 0.036(3) Uani 1 1 d . . . . .
C15 C 0.3099(17) 0.4198(3) -0.5970(12) 0.045(3) Uani 1 1 d . . . . .
H15 H 0.2251 0.4008 -0.6700 0.054 Uiso 1 1 calc R U . . .
C14 C 0.2071(16) 0.4526(3) -0.5523(11) 0.038(2) Uani 1 1 d . . . . .
H14 H 0.0500 0.4563 -0.5953 0.045 Uiso 1 1 calc R U . . .

loop_
_atom_site_aniso_label
_atom_site_aniso_U_11
_atom_site_aniso_U_22
_atom_site_aniso_U_33
_atom_site_aniso_U_23
_atom_site_aniso_U_13
_atom_site_aniso_U_12
O2A 0.066(6) 0.073(7) 0.090(7) 0.030(5) 0.034(6) 0.001(5)
O3A 0.099(7) 0.024(5) 0.104(7) 0.008(5) 0.020(6) -0.004(5)
N1A 0.054(8) 0.037(8) 0.045(6) 0.018(5) 0.001(5) -0.008(6)
O2 0.051(5) 0.057(6) 0.077(6) -0.021(4) 0.003(5) 0.014(4)
O3 0.065(6) 0.081(7) 0.122(8) -0.056(6) 0.018(5) -0.013(5)
C3 0.21(2) 0.064(13) 0.064(11) 0.028(9) 0.093(14) 0.061(15)
C1 0.133(17) 0.053(11) 0.041(8) 0.003(7) 0.020(10) -0.055(11)
C5 0.073(11) 0.064(12) 0.078(11) 0.051(9) 0.028(9) 0.032(9)
C4 0.118(15) 0.061(13) 0.032(8) 0.008(7) -0.024(8) -0.041(10)
C2 0.046(9) 0.15(2) 0.089(13) 0.078(12) 0.029(9) 0.012(10)
C5A 0.024(5) 0.028(6) 0.045(5) 0.001(5) 0.013(4) -0.003(5)
C3A 0.024(5) 0.028(6) 0.045(5) 0.001(5) 0.013(4) -0.003(5)
C1A 0.024(5) 0.028(6) 0.045(5) 0.001(5) 0.013(4) -0.003(5)
C2A 0.024(5) 0.028(6) 0.045(5) 0.001(5) 0.013(4) -0.003(5)
C4A 0.024(5) 0.028(6) 0.045(5) 0.001(5) 0.013(4) -0.003(5)
C3A' 0.025(10) 0.017(11) 0.041(10) 0.004(8) 0.013(8) -0.003(9)
C4A' 0.025(10) 0.017(11) 0.041(10) 0.004(8) 0.013(8) -0.003(9)
C2A' 0.025(10) 0.017(11) 0.041(10) 0.004(8) 0.013(8) -0.003(9)
C5A' 0.025(10) 0.017(11) 0.041(10) 0.004(8) 0.013(8) -0.003(9)
C1A' 0.025(10) 0.017(11) 0.041(10) 0.004(8) 0.013(8) -0.003(9)
Fe1A 0.0338(10) 0.0288(11) 0.0326(8) -0.0031(8) 0.0067(7) 0.0007(8)
S1A 0.0420(16) 0.043(2) 0.071(2) 0.0118(16) 0.0145(16) 0.0016(14)
C6A 0.046(8) 0.032(8) 0.026(6) -0.004(6) 0.006(6) -0.003(6)
C9A 0.064(10) 0.041(10) 0.045(8) -0.003(7) 0.019(7) 0.013(8)
C10A 0.045(8) 0.030(8) 0.056(8) -0.001(7) 0.022(6) 0.001(7)
O1A 0.036(6) 0.069(6) 0.055(5) 0.020(4) -0.004(4) -0.020(4)
C12A 0.041(8) 0.041(8) 0.039(7) 0.005(6) 0.010(6) 0.013(6)
C8A 0.070(11) 0.036(9) 0.037(8) -0.001(6) 0.009(7) 0.005(8)
C16A 0.034(7) 0.036(8) 0.035(7) 0.005(5) -0.006(5) -0.014(6)
C7A 0.048(8) 0.038(9) 0.043(8) -0.014(6) 0.012(7) -0.017(7)
C11A 0.049(9) 0.032(8) 0.021(6) -0.004(5) 0.008(6) -0.017(6)
C13A 0.041(7) 0.029(7) 0.037(6) 0.004(5) 0.001(5) 0.003(5)
C15A 0.049(7) 0.031(7) 0.042(6) -0.002(5) 0.002(5) 0.004(5)
C14A 0.025(5) 0.042(8) 0.045(6) -0.003(5) 0.004(5) 0.004(5)
C17A 0.035(6) 0.030(7) 0.028(6) 0.000(5) 0.006(5) 0.005(5)
C18A 0.044(7) 0.023(7) 0.039(6) -0.003(5) 0.009(5) 0.008(5)
Fe1 0.0338(10) 0.0308(12) 0.0319(9) 0.0060(8) 0.0050(7) 0.0027(8)
S1 0.0433(16) 0.0420(19) 0.0408(16) 0.0017(13) 0.0042(13) 0.0057(13)
C6 0.041(8) 0.032(9) 0.035(6) 0.003(6) 0.006(6) 0.005(6)
C9 0.034(8) 0.054(11) 0.062(9) 0.023(7) -0.006(7) -0.020(7)
C10 0.040(8) 0.044(9) 0.042(7) 0.012(7) 0.016(6) -0.005(7)
O1 0.042(6) 0.057(6) 0.050(5) 0.000(4) -0.003(4) 0.007(4)
C7 0.046(8) 0.035(9) 0.023(6) 0.002(5) 0.004(6) 0.008(6)
N1 0.030(6) 0.067(8) 0.055(7) -0.012(6) 0.005(5) -0.003(5)
C12 0.046(8) 0.028(8) 0.033(6) 0.005(5) 0.004(6) 0.015(6)
C8 0.056(9) 0.027(9) 0.048(8) 0.014(6) 0.006(7) 0.001(7)
C16 0.043(8) 0.036(8) 0.033(6) 0.000(5) 0.011(5) -0.006(6)
C11 0.046(8) 0.043(9) 0.033(7) 0.010(6) 0.003(6) 0.003(6)
C18 0.031(6) 0.049(8) 0.033(6) -0.001(5) 0.004(5) -0.005(5)
C17 0.035(6) 0.047(8) 0.029(6) -0.001(5) 0.007(5) 0.004(5)
C13 0.039(6) 0.044(7) 0.023(5) 0.004(5) 0.004(5) 0.002(5)
C15 0.047(7) 0.048(8) 0.035(6) -0.011(5) 0.000(5) -0.013(5)
C14 0.039(6) 0.037(7) 0.035(6) -0.002(5) 0.002(5) -0.003(5)

loop_
_atom_type_symbol
_atom_type_description
_atom_type_scat_dispersion_real
_atom_type_scat_dispersion_imag
_atom_type_scat_source
C C 0.0033 0.0016 'International Tables Vol C Tables 4.2.6.8 and 6.1.1.4'
H H 0.0000 0.0000 'International Tables Vol C Tables 4.2.6.8 and 6.1.1.4'
N N 0.0061 0.0033 'International Tables Vol C Tables 4.2.6.8 and 6.1.1.4'
O O 0.0106 0.0060 'International Tables Vol C Tables 4.2.6.8 and 6.1.1.4'
S S 0.1246 0.1234 'International Tables Vol C Tables 4.2.6.8 and 6.1.1.4'
Fe Fe 0.3463 0.8444 'International Tables Vol C Tables 4.2.6.8 and 6.1.1.4'

loop_
_geom_angle_atom_site_label_1
_geom_angle_atom_site_label_2
_geom_angle_atom_site_label_3
_geom_angle
O3A N1A O2A 126.0(11)
O3A N1A C16A 117.7(12)
O2A N1A C16A 116.2(12)
C4 C3 C2 106.7(16)
C4 C3 Fe1 70.5(9)
C2 C3 Fe1 70.4(10)
C5 C1 C2 110.2(15)
C5 C1 Fe1 72.5(8)
C2 C1 Fe1 70.0(9)
C1 C5 C4 107.2(15)
C1 C5 Fe1 69.4(8)
C4 C5 Fe1 69.8(8)
C5 C4 C3 110.6(15)
C5 C4 Fe1 71.9(7)
C3 C4 Fe1 69.7(8)
C3 C2 C1 105.2(17)
C3 C2 Fe1 69.7(10)
C1 C2 Fe1 69.2(10)
C4A C5A C1A 109.6(19)
C4A C5A Fe1A 69.6(11)
C1A C5A Fe1A 69.1(9)
C2A C3A C4A 108.6(17)
C2A C3A Fe1A 69.0(10)
C4A C3A Fe1A 70.0(10)
C2A C1A C5A 105.8(18)
C2A C1A Fe1A 69.2(11)
C5A C1A Fe1A 68.5(10)
C1A C2A C3A 110.6(18)
C1A C2A Fe1A 70.9(11)
C3A C2A Fe1A 69.3(11)
C3A C4A C5A 105.3(18)
C3A C4A Fe1A 68.5(10)
C5A C4A Fe1A 68.8(10)
C4A' C3A' C2A' 101(3)
C4A' C3A' Fe1A 68(2)
C2A' C3A' Fe1A 68(2)
C5A' C4A' C3A' 119(4)
C5A' C4A' Fe1A 73(2)
C3A' C4A' Fe1A 73.2(19)
C1A' C2A' C3A' 107(3)
C1A' C2A' Fe1A 68(2)
C3A' C2A' Fe1A 71(2)
C4A' C5A' C1A' 103(4)
C4A' C5A' Fe1A 71(2)
C1A' C5A' Fe1A 67(2)
C2A' C1A' C5A' 110(3)
C2A' C1A' Fe1A 73(2)
C5A' C1A' Fe1A 72(2)
C1A' Fe1A C4A' 62.5(14)
C1A' Fe1A C6A 117.5(11)
C4A' Fe1A C6A 172.2(12)
C1A' Fe1A C5A' 41.0(15)
C4A' Fe1A C5A' 35.4(13)
C6A Fe1A C5A' 149.7(12)
C1A' Fe1A C2A' 38.4(14)
C4A' Fe1A C2A' 63.6(15)
C6A Fe1A C2A' 111.2(11)
C5A' Fe1A C2A' 66.3(15)
C6A Fe1A C2A 119.2(7)
C6A Fe1A C3A 154.2(7)
C2A Fe1A C3A 41.7(8)
C1A' Fe1A C9A 137.5(13)
C4A' Fe1A C9A 117.6(11)
C6A Fe1A C9A 68.2(5)
C5A' Fe1A C9A 111.8(13)
C2A' Fe1A C9A 175.4(14)
C2A Fe1A C9A 164.8(9)
C3A Fe1A C9A 126.3(7)
C1A' Fe1A C7A 147.3(13)
C4A' Fe1A C7A 133.7(12)
C6A Fe1A C7A 41.8(5)
C5A' Fe1A C7A 168.2(12)
C2A' Fe1A C7A 115.8(12)
C2A Fe1A C7A 108.7(6)
C3A Fe1A C7A 118.9(7)
C9A Fe1A C7A 67.0(5)
C6A Fe1A C5A 126.2(7)
C2A Fe1A C5A 68.6(8)
C3A Fe1A C5A 69.0(8)
C9A Fe1A C5A 119.3(7)
C7A Fe1A C5A 165.8(7)
C1A' Fe1A C10A 114.6(11)
C4A' Fe1A C10A 146.6(12)
C6A Fe1A C10A 41.2(4)
C5A' Fe1A C10A 118.7(12)
C2A' Fe1A C10A 136.9(12)
C2A Fe1A C10A 154.1(8)
C3A Fe1A C10A 162.9(7)
C9A Fe1A C10A 39.7(4)
C7A Fe1A C10A 68.5(5)
C5A Fe1A C10A 107.5(7)
C1A' Fe1A C8A 172.5(12)
C4A' Fe1A C8A 111.6(11)
C6A Fe1A C8A 69.0(5)
C5A' Fe1A C8A 131.6(13)
C2A' Fe1A C8A 144.8(13)
C2A Fe1A C8A 127.9(8)
C3A Fe1A C8A 107.4(7)
C9A Fe1A C8A 39.6(5)
C7A Fe1A C8A 40.0(4)
C5A Fe1A C8A 152.5(7)
C10A Fe1A C8A 67.5(5)
C13A S1A C12A 102.9(6)
C10A C6A C7A 105.8(11)
C10A C6A C11A 130.7(12)
C7A C6A C11A 123.1(11)
C10A C6A Fe1A 70.2(6)
C7A C6A Fe1A 69.7(6)
C11A C6A Fe1A 118.9(8)
C8A C9A C10A 110.4(12)
C8A C9A Fe1A 70.7(8)
C10A C9A Fe1A 70.4(7)
C9A C10A C6A 107.8(12)
C9A C10A Fe1A 69.9(7)
C6A C10A Fe1A 68.6(7)
C11A C12A S1A 108.9(9)
C9A C8A C7A 107.9(12)
C9A C8A Fe1A 69.7(8)
C7A C8A Fe1A 69.6(7)
C17A C16A C15A 121.4(11)
C17A C16A N1A 120.0(12)
C15A C16A N1A 118.4(11)
C8A C7A C6A 108.1(12)
C8A C7A Fe1A 70.4(7)
C6A C7A Fe1A 68.5(6)
O1A C11A C6A 123.6(11)
O1A C11A C12A 120.5(11)
C6A C11A C12A 115.9(11)
C14A C13A C18A 117.6(10)
C14A C13A S1A 116.3(9)
C18A C13A S1A 125.9(9)
C14A C15A C16A 117.6(10)
C15A C14A C13A 123.2(10)
C16A C17A C18A 119.8(11)
C17A C18A C13A 120.4(11)
C3 Fe1 C1 66.6(7)
C3 Fe1 C10 162.9(9)
C1 Fe1 C10 120.5(7)
C3 Fe1 C2 39.9(7)
C1 Fe1 C2 40.7(7)
C10 Fe1 C2 155.2(9)
C3 Fe1 C7 120.0(7)
C1 Fe1 C7 129.2(7)
C10 Fe1 C7 69.1(5)
C2 Fe1 C7 108.6(6)
C3 Fe1 C4 39.8(6)
C1 Fe1 C4 64.1(6)
C10 Fe1 C4 126.5(7)
C2 Fe1 C4 66.1(7)
C7 Fe1 C4 154.8(7)
C3 Fe1 C6 154.2(8)
C1 Fe1 C6 110.1(5)
C10 Fe1 C6 41.7(4)
C2 Fe1 C6 120.4(7)
C7 Fe1 C6 40.6(4)
C4 Fe1 C6 164.0(7)
C3 Fe1 C5 66.5(6)
C1 Fe1 C5 38.2(6)
C10 Fe1 C5 108.7(6)
C2 Fe1 C5 66.8(6)
C7 Fe1 C5 165.0(7)
C4 Fe1 C5 38.2(5)
C6 Fe1 C5 128.0(6)
C3 Fe1 C8 107.8(7)
C1 Fe1 C8 165.4(8)
C10 Fe1 C8 68.9(5)
C2 Fe1 C8 126.3(8)
C7 Fe1 C8 40.5(4)
C4 Fe1 C8 121.0(5)
C6 Fe1 C8 68.5(5)
C5 Fe1 C8 153.9(6)
C3 Fe1 C9 126.2(8)
C1 Fe1 C9 153.4(8)
C10 Fe1 C9 40.6(5)
C2 Fe1 C9 163.3(9)
C7 Fe1 C9 68.4(5)
C4 Fe1 C9 109.1(6)
C6 Fe1 C9 68.8(5)
C5 Fe1 C9 120.3(6)
C8 Fe1 C9 40.8(5)
C13 S1 C12 102.6(5)
C7 C6 C10 107.1(11)
C7 C6 C11 125.1(11)
C10 C6 C11 127.3(12)
C7 C6 Fe1 69.3(6)
C10 C6 Fe1 68.7(6)
C11 C6 Fe1 120.5(8)
C10 C9 C8 107.9(10)
C10 C9 Fe1 68.2(7)
C8 C9 Fe1 69.4(7)
C9 C10 C6 108.0(12)
C9 C10 Fe1 71.2(7)
C6 C10 Fe1 69.6(7)
C6 C7 C8 109.5(11)
C6 C7 Fe1 70.1(6)
C8 C7 Fe1 70.9(6)
O3 N1 O2 122.0(11)
O3 N1 C16 118.8(10)
O2 N1 C16 119.3(10)
C11 C12 S1 108.3(8)
C7 C8 C9 107.5(11)
C7 C8 Fe1 68.6(7)
C9 C8 Fe1 69.8(7)
C15 C16 C17 122.0(11)
C15 C16 N1 118.9(10)
C17 C16 N1 119.1(11)
O1 C11 C6 119.6(11)
O1 C11 C12 121.5(11)
C6 C11 C12 118.9(11)
C17 C18 C13 121.0(10)
C18 C17 C16 119.2(10)
C14 C13 C18 117.9(10)
C14 C13 S1 115.4(8)
C18 C13 S1 126.7(8)
C16 C15 C14 119.0(9)
C15 C14 C13 120.9(9)

loop_
_geom_bond_atom_site_label_1
_geom_bond_atom_site_label_2
_geom_bond_distance
O2A N1A 1.211(13)
O3A N1A 1.205(13)
N1A C16A 1.486(15)
O2 N1 1.227(11)
O3 N1 1.211(11)
C3 C4 1.37(2)
C3 C2 1.38(2)
C3 Fe1 2.015(14)
C1 C5 1.329(19)
C1 C2 1.41(2)
C1 Fe1 2.014(13)
C5 C4 1.335(18)
C5 Fe1 2.052(12)
C4 Fe1 2.026(12)
C2 Fe1 2.025(16)
C5A C4A 1.46(2)
C5A C1A 1.48(2)
C5A Fe1A 2.045(18)
C3A C2A 1.45(3)
C3A C4A 1.45(3)
C3A Fe1A 2.036(18)
C1A C2A 1.40(3)
C1A Fe1A 2.054(18)
C2A Fe1A 2.032(19)
C4A Fe1A 2.06(2)
C3A' C4A' 1.34(4)
C3A' C2A' 1.42(5)
C3A' Fe1A 2.07(3)
C4A' C5A' 1.22(5)
C4A' Fe1A 2.01(3)
C2A' C1A' 1.31(5)
C2A' Fe1A 2.03(4)
C5A' C1A' 1.40(5)
C5A' Fe1A 2.03(4)
C1A' Fe1A 1.97(3)
Fe1A C6A 2.023(10)
Fe1A C9A 2.038(13)
Fe1A C7A 2.040(11)
Fe1A C10A 2.045(12)
Fe1A C8A 2.050(13)
S1A C13A 1.747(12)
S1A C12A 1.789(11)
C6A C10A 1.431(15)
C6A C7A 1.451(16)
C6A C11A 1.468(16)
C9A C8A 1.385(18)
C9A C10A 1.387(15)
O1A C11A 1.210(14)
C12A C11A 1.513(16)
C8A C7A 1.400(15)
C16A C17A 1.368(16)
C16A C15A 1.392(15)
C13A C14A 1.390(13)
C13A C18A 1.393(15)
C15A C14A 1.369(12)
C17A C18A 1.391(14)
Fe1 C10 2.022(12)
Fe1 C7 2.025(10)
Fe1 C6 2.035(10)
Fe1 C8 2.056(12)
Fe1 C9 2.061(12)
S1 C13 1.743(11)
S1 C12 1.790(11)
C6 C7 1.410(15)
C6 C10 1.444(14)
C6 C11 1.460(16)
C9 C10 1.417(16)
C9 C8 1.436(18)
O1 C11 1.232(13)
C7 C8 1.412(15)
N1 C16 1.452(16)
C12 C11 1.513(16)
C16 C15 1.369(14)
C16 C17 1.370(14)
C18 C17 1.361(14)
C18 C13 1.405(13)
C13 C14 1.399(12)
C15 C14 1.372(12)

loop_
_geom_torsion_atom_site_label_1
_geom_torsion_atom_site_label_2
_geom_torsion_atom_site_label_3
_geom_torsion_atom_site_label_4
_geom_torsion
C2 C1 C5 C4 -0.2(17)
Fe1 C1 C5 C4 59.9(10)
C2 C1 C5 Fe1 -60.1(11)
C1 C5 C4 C3 -0.5(17)
Fe1 C5 C4 C3 59.1(11)
C1 C5 C4 Fe1 -59.6(10)
C2 C3 C4 C5 1.0(18)
Fe1 C3 C4 C5 -60.5(11)
C2 C3 C4 Fe1 61.5(11)
C4 C3 C2 C1 -1.1(18)
Fe1 C3 C2 C1 60.5(11)
C4 C3 C2 Fe1 -61.6(11)
C5 C1 C2 C3 0.8(18)
Fe1 C1 C2 C3 -60.8(11)
C5 C1 C2 Fe1 61.6(11)
C4A C5A C1A C2A 1.6(18)
Fe1A C5A C1A C2A 59.4(12)
C4A C5A C1A Fe1A -57.8(12)
C5A C1A C2A C3A -1.0(19)
Fe1A C1A C2A C3A 58.0(13)
C5A C1A C2A Fe1A -59.0(11)
C4A C3A C2A C1A 0(2)
Fe1A C3A C2A C1A -58.9(13)
C4A C3A C2A Fe1A 58.9(12)
C2A C3A C4A C5A 1.0(19)
Fe1A C3A C4A C5A 59.3(12)
C2A C3A C4A Fe1A -58.4(12)
C1A C5A C4A C3A -1.6(18)
Fe1A C5A C4A C3A -59.1(12)
C1A C5A C4A Fe1A 57.5(11)
C2A' C3A' C4A' C5A' -2(5)
Fe1A C3A' C4A' C5A' 59(3)
C2A' C3A' C4A' Fe1A -61(2)
C4A' C3A' C2A' C1A' 3(4)
Fe1A C3A' C2A' C1A' -59(3)
C4A' C3A' C2A' Fe1A 61(2)
C3A' C4A' C5A' C1A' 1(5)
Fe1A C4A' C5A' C1A' 60(3)
C3A' C4A' C5A' Fe1A -59(3)
C3A' C2A' C1A' C5A' -2(4)
Fe1A C2A' C1A' C5A' -63(3)
C3A' C2A' C1A' Fe1A 61(2)
C4A' C5A' C1A' C2A' 1(4)
Fe1A C5A' C1A' C2A' 64(3)
C4A' C5A' C1A' Fe1A -63(3)
C8A C9A C10A C6A 1.2(15)
Fe1A C9A C10A C6A -58.3(9)
C8A C9A C10A Fe1A 59.5(10)
C7A C6A C10A C9A -1.9(13)
C11A C6A C10A C9A 170.6(11)
Fe1A C6A C10A C9A 59.1(9)
C7A C6A C10A Fe1A -61.0(8)
C11A C6A C10A Fe1A 111.6(13)
C13A S1A C12A C11A -175.0(8)
C10A C9A C8A C7A 0.0(16)
Fe1A C9A C8A C7A 59.4(9)
C10A C9A C8A Fe1A -59.4(9)
O3A N1A C16A C17A -171.5(9)
O2A N1A C16A C17A 10.9(14)
O3A N1A C16A C15A 2.9(13)
O2A N1A C16A C15A -174.8(9)
C9A C8A C7A C6A -1.2(15)
Fe1A C8A C7A C6A 58.2(8)
C9A C8A C7A Fe1A -59.4(9)
C10A C6A C7A C8A 1.9(14)
C11A C6A C7A C8A -171.3(10)
Fe1A C6A C7A C8A -59.4(9)
C10A C6A C7A Fe1A 61.3(8)
C11A C6A C7A Fe1A -111.9(11)
C10A C6A C11A O1A 179.3(12)
C7A C6A C11A O1A -9.3(18)
Fe1A C6A C11A O1A -92.7(13)
C10A C6A C11A C12A 1.8(18)
C7A C6A C11A C12A 173.2(10)
Fe1A C6A C11A C12A 89.8(12)
S1A C12A C11A O1A 17.8(14)
S1A C12A C11A C6A -164.7(8)
C12A S1A C13A C14A -160.4(7)
C12A S1A C13A C18A 24.0(10)
C17A C16A C15A C14A -2.2(14)
N1A C16A C15A C14A -176.5(8)
C16A C15A C14A C13A 1.5(13)
C18A C13A C14A C15A -0.8(13)
S1A C13A C14A C15A -176.8(7)
C15A C16A C17A C18A 2.3(14)
N1A C16A C17A C18A 176.5(9)
C16A C17A C18A C13A -1.7(14)
C14A C13A C18A C17A 0.9(13)
S1A C13A C18A C17A 176.4(7)
C8 C9 C10 C6 1.9(14)
Fe1 C9 C10 C6 60.2(8)
C8 C9 C10 Fe1 -58.2(9)
C7 C6 C10 C9 -2.3(13)
C11 C6 C10 C9 -173.9(11)
Fe1 C6 C10 C9 -61.1(8)
C7 C6 C10 Fe1 58.9(8)
C11 C6 C10 Fe1 -112.8(12)
C10 C6 C7 C8 1.7(14)
C11 C6 C7 C8 173.6(10)
Fe1 C6 C7 C8 60.2(8)
C10 C6 C7 Fe1 -58.5(8)
C11 C6 C7 Fe1 113.4(11)
C13 S1 C12 C11 177.9(8)
C6 C7 C8 C9 -0.6(14)
Fe1 C7 C8 C9 59.1(9)
C6 C7 C8 Fe1 -59.7(8)
C10 C9 C8 C7 -0.9(14)
Fe1 C9 C8 C7 -58.4(9)
C10 C9 C8 Fe1 57.5(8)
O3 N1 C16 C15 0.5(17)
O2 N1 C16 C15 179.5(11)
O3 N1 C16 C17 -179.9(11)
O2 N1 C16 C17 -0.9(17)
C7 C6 C11 O1 9.0(18)
C10 C6 C11 O1 179.2(11)
Fe1 C6 C11 O1 93.9(12)
C7 C6 C11 C12 -171.5(11)
C10 C6 C11 C12 -1.2(18)
Fe1 C6 C11 C12 -86.5(13)
S1 C12 C11 O1 1.5(15)
S1 C12 C11 C6 -178.1(8)
C13 C18 C17 C16 3.3(17)
C15 C16 C17 C18 -2.3(17)
N1 C16 C17 C18 178.1(10)
C17 C18 C13 C14 -2.7(15)
C17 C18 C13 S1 175.1(8)
C12 S1 C13 C14 -179.0(8)
C12 S1 C13 C18 3.1(11)
C17 C16 C15 C14 0.8(17)
N1 C16 C15 C14 -179.6(10)
C16 C15 C14 C13 -0.3(15)
C18 C13 C14 C15 1.3(14)
S1 C13 C14 C15 -176.8(8)
